data_7203170
loop_
_publ_author_name
'Covelo, Berta'
'Carballo, Rosa'
'V\'azquez-L\'opez, Ezequiel M.'
'Garc\'ia-Mart\'inez, Emilia'
'Casti\~neiras, Alfonso'
'Balboa, Susana'
'Nicl\'os, Juan'

_publ_section_title
;
 Supramolecular architectures of neutral and cationic complexes of
 transition metals with lactate and 1,10-phenanthroline
;
_journal_issue 2
_journal_name_full CrystEngComm
_journal_page_first 167
_journal_paper_doi 10.1039/b515539h
_journal_volume 8
_journal_year 2006
_chemical_formula_sum 'C18 H22 N2 O8 Zn'
_chemical_formula_weight 459.75
_chemical_name_systematic
;
?
;
_space_group_IT_number 43
_symmetry_cell_setting orthorhombic
_symmetry_space_group_name_Hall 'F 2 -2d'
_symmetry_space_group_name_H-M 'F d d 2'
_atom_sites_solution_hydrogens difmap
_atom_sites_solution_primary direct
_atom_sites_solution_secondary difmap
_audit_creation_method SHELXL-97
_cell_angle_alpha 90.00
_cell_angle_beta 90.00
_cell_angle_gamma 90.00
_cell_formula_units_Z 8
_cell_length_a 12.880(3)
_cell_length_b 28.401(6)
_cell_length_c 10.376(2)
_cell_measurement_temperature 293(2)
_cell_volume 3795.6(14)
_computing_cell_refinement 'Bruker SMART'
_computing_data_collection 'Bruker SMART'
_computing_data_reduction 'Bruker SHELXTL'
_computing_molecular_graphics 'Bruker SHELXTL'
_computing_publication_material 'Bruker SHELXTL'
_computing_structure_refinement 'SHELXL-97 (Sheldrick, 1997)'
_computing_structure_solution 'SHELXS-97 (Sheldrick, 1990)'
_diffrn_ambient_temperature 293(2)
_diffrn_measured_fraction_theta_full 0.987
_diffrn_measured_fraction_theta_max 0.987
_diffrn_measurement_device_type 'CCD area detector'
_diffrn_measurement_method 'phi and omega scans'
_diffrn_radiation_monochromator graphite
_diffrn_radiation_source 'fine-focus sealed tube'
_diffrn_radiation_type MoK\a
_diffrn_radiation_wavelength 0.71073
_diffrn_reflns_av_R_equivalents 0.0592
_diffrn_reflns_av_sigmaI/netI 0.1080
_diffrn_reflns_limit_h_max 16
_diffrn_reflns_limit_h_min -16
_diffrn_reflns_limit_k_max 37
_diffrn_reflns_limit_k_min -17
_diffrn_reflns_limit_l_max 13
_diffrn_reflns_limit_l_min -12
_diffrn_reflns_number 5531
_diffrn_reflns_theta_full 28.01
_diffrn_reflns_theta_max 28.01
_diffrn_reflns_theta_min 2.62
_exptl_absorpt_coefficient_mu 1.345
_exptl_absorpt_correction_T_max 1.0000
_exptl_absorpt_correction_T_min 0.5836
_exptl_absorpt_correction_type multi-scan
_exptl_crystal_colour colorless
_exptl_crystal_density_diffrn 1.609
_exptl_crystal_density_method 'not measured'
_exptl_crystal_description block
_exptl_crystal_F_000 1904
_exptl_crystal_size_max 0.16
_exptl_crystal_size_mid 0.10
_exptl_crystal_size_min 0.10
_refine_diff_density_max 0.583
_refine_diff_density_min -0.210
_refine_diff_density_rms 0.051
_refine_ls_abs_structure_details 'Flack H D (1983), Acta Cryst. A39, 876-881'
_refine_ls_abs_structure_Flack 0.048(15)
_refine_ls_extinction_method none
_refine_ls_goodness_of_fit_ref 0.816
_refine_ls_hydrogen_treatment mixed
_refine_ls_matrix_type full
_refine_ls_number_parameters 145
_refine_ls_number_reflns 2169
_refine_ls_number_restraints 1
_refine_ls_restrained_S_all 0.815
_refine_ls_R_factor_all 0.0961
_refine_ls_R_factor_gt 0.0414
_refine_ls_shift/su_max 0.000
_refine_ls_shift/su_mean 0.000
_refine_ls_structure_factor_coef Fsqd
_refine_ls_weighting_details 'calc w=1/[\s^2^(Fo^2^)+(0.0076P)^2^+0.0000P] where P=(Fo^2^+2Fc^2^)/3'
_refine_ls_weighting_scheme calc
_refine_ls_wR_factor_gt 0.0451
_refine_ls_wR_factor_ref 0.0531
_reflns_number_gt 1279
_reflns_number_total 2169
_reflns_threshold_expression >2sigma(I)
_cod_data_source_file b515539h.txt
_cod_data_source_block znld_znlphen
_cod_depositor_comments
;
The following automatic conversions were performed:
'_symmetry_cell_setting' value 'Orthorhombic' changed to 'orthorhombic'
according to '/home/saulius/struct/CIF-dictionaries/cif_core.dic'
dictionary named 'cif_core.dic' version 2.4.1 from 2010-06-29.

Automatic conversion script
Id: cif_fix_enum 1527 2010-12-29 10:47:43Z saulius 
;
_cod_original_sg_symbol_H-M Fdd2
_cod_database_code 7203170

loop_
_symmetry_equiv_pos_as_xyz
'x, y, z'
'-x, -y, z'
'x+1/4, -y+1/4, z+1/4'
'-x+1/4, y+1/4, z+1/4'
'x, y+1/2, z+1/2'
'-x, -y+1/2, z+1/2'
'x+1/4, -y+3/4, z+3/4'
'-x+1/4, y+3/4, z+3/4'
'x+1/2, y, z+1/2'
'-x+1/2, -y, z+1/2'
'x+3/4, -y+1/4, z+3/4'
'-x+3/4, y+1/4, z+3/4'
'x+1/2, y+1/2, z'
'-x+1/2, -y+1/2, z'
'x+3/4, -y+3/4, z+1/4'
'-x+3/4, y+3/4, z+1/4'

loop_
_atom_site_label
_atom_site_type_symbol
_atom_site_fract_x
_atom_site_fract_y
_atom_site_fract_z
_atom_site_U_iso_or_equiv
_atom_site_adp_type
_atom_site_occupancy
_atom_site_symmetry_multiplicity
_atom_site_calc_flag
_atom_site_refinement_flags
_atom_site_disorder_assembly
_atom_site_disorder_group
Zn Zn 0.0000 0.0000 0.96205(7) 0.04415(18) Uani 1 2 d S . .
O11 O 0.0409(2) -0.05142(11) 0.8347(3) 0.0512(8) Uani 1 1 d . . .
O12 O 0.1611(2) -0.07800(8) 0.7056(3) 0.0645(7) Uani 1 1 d . . .
O13 O 0.1599(2) 0.01188(10) 0.9351(3) 0.0475(9) Uani 1 1 d . . .
C11 C 0.1295(4) -0.04920(14) 0.7858(3) 0.0456(11) Uani 1 1 d . . .
C12 C 0.2011(3) -0.00885(14) 0.8226(3) 0.0455(10) Uani 1 1 d . . .
H12 H 0.2697 -0.0218 0.8429 0.055 Uiso 1 1 calc R . .
C13 C 0.2127(2) 0.02591(12) 0.7143(4) 0.0550(11) Uani 1 1 d . . .
H13A H 0.2589 0.0507 0.7403 0.082 Uiso 1 1 calc R . .
H13B H 0.1461 0.0390 0.6936 0.082 Uiso 1 1 calc R . .
H13C H 0.2406 0.0103 0.6400 0.082 Uiso 1 1 calc R . .
N1 N -0.0100(3) 0.04646(14) 1.1228(3) 0.0411(10) Uani 1 1 d . . .
C1 C -0.0199(3) 0.09226(15) 1.1233(4) 0.0496(12) Uani 1 1 d . . .
H1 H -0.0204 0.1078 1.0444 0.059 Uiso 1 1 calc R . .
C2 C -0.0295(3) 0.11903(16) 1.2339(5) 0.0587(12) Uani 1 1 d . . .
H2 H -0.0375 0.1515 1.2284 0.070 Uiso 1 1 calc R . .
C3 C -0.0271(3) 0.09782(15) 1.3490(4) 0.0569(13) Uani 1 1 d . . .
H3 H -0.0348 0.1154 1.4240 0.068 Uiso 1 1 calc R . .
C4 C -0.0128(3) 0.04885(15) 1.3561(4) 0.0470(11) Uani 1 1 d . . .
C5 C -0.0058(3) 0.02490(11) 1.2398(3) 0.0367(9) Uani 1 1 d . . .
C6 C -0.0072(4) 0.02296(12) 1.4737(5) 0.0567(11) Uani 1 1 d . . .
H6 H -0.0137 0.0388 1.5518 0.068 Uiso 1 1 calc R . .
O1 O 0.0148(3) -0.15404(13) 0.7258(4) 0.0650(10) Uani 1 1 d . . .
H13 H 0.187(3) 0.0341(11) 0.937(4) 0.033(14) Uiso 1 1 d . . .
H1W H -0.001(4) -0.1595(17) 0.811(4) 0.11(2) Uiso 1 1 d . . .
H2W H 0.043(4) -0.1330(16) 0.720(7) 0.09(2) Uiso 1 1 d . . .

loop_
_atom_site_aniso_label
_atom_site_aniso_U_11
_atom_site_aniso_U_22
_atom_site_aniso_U_33
_atom_site_aniso_U_23
_atom_site_aniso_U_13
_atom_site_aniso_U_12
Zn 0.0523(4) 0.0415(4) 0.0387(3) 0.000 0.000 -0.0044(5)
O11 0.057(2) 0.042(2) 0.054(2) -0.0142(17) 0.0055(17) -0.0048(18)
O12 0.096(2) 0.0412(16) 0.0568(16) -0.0080(18) 0.013(2) 0.0110(16)
O13 0.0557(18) 0.051(2) 0.036(2) -0.0027(17) -0.0026(13) -0.0098(17)
C11 0.072(3) 0.031(2) 0.033(2) 0.004(2) -0.007(2) 0.011(2)
C12 0.046(2) 0.048(3) 0.043(2) 0.007(2) 0.0017(18) 0.004(2)
C13 0.060(3) 0.054(2) 0.051(2) 0.005(3) 0.011(3) -0.0022(18)
N1 0.039(2) 0.038(2) 0.047(3) 0.0058(18) 0.0060(19) -0.008(2)
C1 0.052(3) 0.047(3) 0.050(3) 0.005(2) 0.003(2) -0.007(2)
C2 0.066(3) 0.042(3) 0.068(3) -0.010(3) 0.008(3) 0.002(2)
C3 0.053(3) 0.058(3) 0.059(3) -0.020(3) 0.006(2) 0.004(3)
C4 0.041(3) 0.058(3) 0.043(2) -0.007(2) 0.002(2) 0.000(3)
C5 0.0278(19) 0.045(2) 0.037(2) -0.0022(18) 0.001(2) -0.005(2)
C6 0.058(3) 0.081(3) 0.032(2) -0.008(3) -0.003(3) 0.001(4)
O1 0.075(2) 0.046(2) 0.074(3) -0.008(2) 0.007(3) -0.0032(19)

loop_
_atom_type_symbol
_atom_type_description
_atom_type_scat_dispersion_real
_atom_type_scat_dispersion_imag
_atom_type_scat_source
C C 0.0033 0.0016 'International Tables Vol C Tables 4.2.6.8 and 6.1.1.4'
H H 0.0000 0.0000 'International Tables Vol C Tables 4.2.6.8 and 6.1.1.4'
N N 0.0061 0.0033 'International Tables Vol C Tables 4.2.6.8 and 6.1.1.4'
O O 0.0106 0.0060 'International Tables Vol C Tables 4.2.6.8 and 6.1.1.4'
Zn Zn 0.2839 1.4301 'International Tables Vol C Tables 4.2.6.8 and 6.1.1.4'

loop_
_geom_angle_atom_site_label_1
_geom_angle_atom_site_label_2
_geom_angle_atom_site_label_3
_geom_angle
_geom_angle_site_symmetry_1
_geom_angle_site_symmetry_3
_geom_angle_publ_flag
O11 Zn O11 99.21(17) . 2 ?
O11 Zn O13 92.98(12) . 2 ?
O11 Zn O13 77.04(13) 2 2 ?
O11 Zn O13 77.04(13) . . ?
O11 Zn O13 92.98(12) 2 . ?
O13 Zn O13 164.72(16) 2 . ?
O11 Zn N1 92.75(11) . 2 ?
O11 Zn N1 165.16(15) 2 2 ?
O13 Zn N1 93.67(12) 2 2 ?
O13 Zn N1 98.28(12) . 2 ?
O11 Zn N1 165.16(15) . . ?
O11 Zn N1 92.75(11) 2 . ?
O13 Zn N1 98.28(12) 2 . ?
O13 Zn N1 93.67(12) . . ?
N1 Zn N1 77.0(2) 2 . ?
C11 O11 Zn 117.6(3) . . ?
C12 O13 Zn 114.3(2) . . ?
O12 C11 O11 122.8(4) . . ?
O12 C11 C12 117.9(4) . . ?
O11 C11 C12 119.3(4) . . ?
O13 C12 C13 112.4(3) . . ?
O13 C12 C11 107.1(3) . . ?
C13 C12 C11 111.6(3) . . ?
C1 N1 C5 116.6(4) . . ?
C1 N1 Zn 128.7(3) . . ?
C5 N1 Zn 114.7(3) . . ?
N1 C1 C2 124.0(4) . . ?
C3 C2 C1 119.4(4) . . ?
C2 C3 C4 119.7(4) . . ?
C5 C4 C3 116.6(4) . . ?
C5 C4 C6 119.2(4) . . ?
C3 C4 C6 124.2(4) . . ?
N1 C5 C4 123.5(3) . . ?
N1 C5 C5 116.8(2) . 2 ?
C4 C5 C5 119.6(2) . 2 ?
C6 C6 C4 121.2(2) 2 . ?

loop_
_geom_bond_atom_site_label_1
_geom_bond_atom_site_label_2
_geom_bond_distance
_geom_bond_site_symmetry_2
_geom_bond_publ_flag
Zn O11 2.038(3) . ?
Zn O11 2.038(3) 2 ?
Zn O13 2.105(3) 2 ?
Zn O13 2.105(3) . ?
Zn N1 2.131(4) 2 ?
Zn N1 2.131(4) . ?
O11 C11 1.250(5) . ?
O12 C11 1.236(4) . ?
O13 C12 1.411(4) . ?
C11 C12 1.520(5) . ?
C12 C13 1.503(5) . ?
N1 C1 1.307(5) . ?
N1 C5 1.361(4) . ?
C1 C2 1.382(6) . ?
C2 C3 1.337(6) . ?
C3 C4 1.405(5) . ?
C4 C5 1.388(5) . ?
C4 C6 1.427(6) . ?
C5 C5 1.422(6) 2 ?
C6 C6 1.317(7) 2 ?

loop_
_geom_hbond_atom_site_label_D
_geom_hbond_atom_site_label_H
_geom_hbond_atom_site_label_A
_geom_hbond_distance_DH
_geom_hbond_distance_HA
_geom_hbond_distance_DA
_geom_hbond_angle_DHA
_geom_hbond_site_symmetry_A
O13 H13 O1 0.72(3) 1.91(3) 2.612(5) 166(4) 4
O1 H1W O12 0.92(4) 1.91(4) 2.780(5) 156(4) 15_445
O1 H2W O12 0.70(4) 2.18(4) 2.874(5) 168(5) .
O1 H2W O11 0.70(4) 2.61(5) 3.144(5) 135(7) .
C1 H1 O12 0.93 2.48 3.181(5) 132 4
